data_2212318
loop_
_publ_author_name
'Zi-Wei Gao'
'Fang Xu'
'Cai-Yun Zhang'
'Ling-Xiang Gao'

_publ_section_title Bis(\h^5^-methylcyclopentadienyl)(5-nitrosalicylato-\k^2^<i>O</i>^1^,<i>O</i>^2^)titanium(IV)
_journal_coeditor_code NG2209
_journal_issue 2
_journal_name_full 'Acta Crystallographica Section E'
_journal_page_first m542
_journal_page_last m543
_journal_paper_doi 10.1107/S160053680700219X
_journal_volume 63
_journal_year 2007
_chemical_formula_iupac '[Ti (C6 H7)2 (C7 H3 N O5)]'
_chemical_formula_moiety 'C19 H17 N O5 Ti'
_chemical_formula_sum 'C19 H17 N O5 Ti'
_chemical_formula_weight 387.21
_chemical_melting_point 492.5
_chemical_name_common '5-nitrosalicylato 1,1'-dimethyltitanocene'
_chemical_name_systematic Bis(\h^5^-methylcyclopentadienyl)(5-nitrosalicylato-\k^2^O^1^,O^2^)titanium(IV)
_space_group_IT_number 2
_symmetry_cell_setting triclinic
_symmetry_space_group_name_Hall '-P 1'
_symmetry_space_group_name_H-M 'P -1'
_atom_sites_solution_hydrogens geom
_atom_sites_solution_primary direct
_atom_sites_solution_secondary difmap
_audit_creation_method SHELXL-97
_cell_angle_alpha 95.731(6)
_cell_angle_beta 99.083(5)
_cell_angle_gamma 112.056(5)
_cell_formula_units_Z 2
_cell_length_a 7.825(3)
_cell_length_b 7.980(3)
_cell_length_c 14.706(5)
_cell_measurement_reflns_used 2900
_cell_measurement_temperature 298(2)
_cell_measurement_theta_max 25.01
_cell_measurement_theta_min 2.80
_cell_volume 827.6(5)
_computing_cell_refinement SMART
_computing_data_collection 'SMART (Bruker, 2004)'
_computing_data_reduction 'SAINT (Bruker, 2004)'
_computing_molecular_graphics 'SHELXTL (Sheldrick, 1997b)'
_computing_publication_material SHELXTL
_computing_structure_refinement 'SHELXL97 (Sheldrick, 1997a)'
_computing_structure_solution 'SHELXS97 (Sheldrick, 1997a)'
_diffrn_ambient_temperature 298(2)
_diffrn_measured_fraction_theta_full 0.989
_diffrn_measured_fraction_theta_max 0.989
_diffrn_measurement_device_type 'Bruker SMART CCD area-detector'
_diffrn_measurement_method '\f and \w'
_diffrn_radiation_monochromator graphite
_diffrn_radiation_source 'fine-focus sealed tube'
_diffrn_radiation_type MoK\a
_diffrn_radiation_wavelength 0.71073
_diffrn_reflns_av_R_equivalents 0.0127
_diffrn_reflns_av_sigmaI/netI 0.0287
_diffrn_reflns_limit_h_max 9
_diffrn_reflns_limit_h_min -8
_diffrn_reflns_limit_k_max 9
_diffrn_reflns_limit_k_min -7
_diffrn_reflns_limit_l_max 17
_diffrn_reflns_limit_l_min -13
_diffrn_reflns_number 4416
_diffrn_reflns_theta_full 25.01
_diffrn_reflns_theta_max 25.01
_diffrn_reflns_theta_min 2.80
_diffrn_standards_decay_% 0
_diffrn_standards_interval_count 100
_diffrn_standards_number 0
_exptl_absorpt_coefficient_mu 0.549
_exptl_absorpt_correction_T_max 0.9523
_exptl_absorpt_correction_T_min 0.8144
_exptl_absorpt_correction_type multi-scan
_exptl_absorpt_process_details '(SADABS; Bruker, 2004)'
_exptl_crystal_colour 'dark red'
_exptl_crystal_density_diffrn 1.554
_exptl_crystal_density_method 'not measured'
_exptl_crystal_description acicula
_exptl_crystal_F_000 400
_exptl_crystal_size_max 0.39
_exptl_crystal_size_mid 0.13
_exptl_crystal_size_min 0.09
_refine_diff_density_max 0.235
_refine_diff_density_min -0.247
_refine_ls_extinction_method none
_refine_ls_goodness_of_fit_ref 1.055
_refine_ls_hydrogen_treatment constr
_refine_ls_matrix_type full
_refine_ls_number_parameters 235
_refine_ls_number_reflns 2900
_refine_ls_number_restraints 0
_refine_ls_restrained_S_all 1.055
_refine_ls_R_factor_all 0.0449
_refine_ls_R_factor_gt 0.0342
_refine_ls_shift/su_max 0.000
_refine_ls_shift/su_mean 0.000
_refine_ls_structure_factor_coef Fsqd
_refine_ls_weighting_details 'calc w=1/[\s^2^(Fo^2^)+(0.043P)^2^+0.3329P] where P=(Fo^2^+2Fc^2^)/3'
_refine_ls_weighting_scheme calc
_refine_ls_wR_factor_gt 0.0847
_refine_ls_wR_factor_ref 0.0915
_reflns_number_gt 2412
_reflns_number_total 2900
_reflns_threshold_expression I>2\s(I)
_cod_data_source_file ng2209.cif
_cod_data_source_block I
_cod_database_code 2212318
_cod_database_fobs_code 2212318

loop_
_symmetry_equiv_pos_as_xyz
'x, y, z'
'-x, -y, -z'

loop_
_atom_site_type_symbol
_atom_site_label
_atom_site_fract_x
_atom_site_fract_y
_atom_site_fract_z
_atom_site_U_iso_or_equiv
_atom_site_adp_type
_atom_site_calc_flag
_atom_site_refinement_flags
_atom_site_occupancy
Ti Ti1 0.23868(5) 0.26298(5) 0.16598(3) 0.03001(14) Uani d . 1
N N1 -0.3331(4) -0.0697(4) 0.48412(17) 0.0545(6) Uani d . 1
O O1 0.0322(2) 0.0234(2) 0.14922(11) 0.0441(4) Uani d . 1
O O2 -0.2525(2) -0.1726(2) 0.15255(12) 0.0550(5) Uani d . 1
O O3 0.2102(2) 0.3026(2) 0.29321(10) 0.0389(4) Uani d . 1
O O4 -0.4578(3) -0.2167(3) 0.44485(16) 0.0728(6) Uani d . 1
O O5 -0.3111(3) -0.0046(3) 0.56611(14) 0.0731(6) Uani d . 1
C C1 -0.1086(3) -0.0406(3) 0.19055(15) 0.0352(5) Uani d . 1
C C2 -0.0836(3) 0.0508(3) 0.28838(15) 0.0329(5) Uani d . 1
C C3 0.0712(3) 0.2150(3) 0.33320(15) 0.0341(5) Uani d . 1
C C4 0.0804(4) 0.2887(4) 0.42598(16) 0.0430(6) Uani d . 1
H H4 0.1782 0.4000 0.4547 0.052 Uiso calc R 1
C C5 -0.0527(4) 0.1989(4) 0.47461(17) 0.0460(6) Uani d . 1
H H5 -0.0448 0.2475 0.5361 0.055 Uiso calc R 1
C C6 -0.1989(3) 0.0347(4) 0.43045(17) 0.0421(6) Uani d . 1
C C7 -0.2167(3) -0.0369(3) 0.33947(16) 0.0392(5) Uani d . 1
H H7 -0.3188 -0.1454 0.3112 0.047 Uiso calc R 1
C C8 0.5488(3) 0.3093(3) 0.24982(17) 0.0393(6) Uani d . 1
C C9 0.4414(3) 0.1192(3) 0.22970(18) 0.0439(6) Uani d . 1
H H9 0.4078 0.0433 0.2736 0.053 Uiso calc R 1
C C10 0.3935(4) 0.0635(4) 0.13314(19) 0.0495(7) Uani d . 1
H H10 0.3249 -0.0564 0.1017 0.059 Uiso calc R 1
C C11 0.4655(3) 0.2172(4) 0.09128(18) 0.0468(6) Uani d . 1
H H11 0.4524 0.2188 0.0274 0.056 Uiso calc R 1
C C12 0.5623(3) 0.3707(4) 0.16413(17) 0.0416(6) Uani d . 1
H H12 0.6242 0.4915 0.1564 0.050 Uiso calc R 1
C C13 0.6334(4) 0.4224(4) 0.34576(18) 0.0575(7) Uani d . 1
H H13A 0.6017 0.3450 0.3917 0.086 Uiso calc PR 0.50
H H13B 0.5846 0.5157 0.3534 0.086 Uiso calc PR 0.50
H H13C 0.7681 0.4792 0.3537 0.086 Uiso calc PR 0.50
H H13D 0.7012 0.5482 0.3408 0.086 Uiso calc PR 0.50
H H13E 0.7183 0.3776 0.3791 0.086 Uiso calc PR 0.50
H H13F 0.5349 0.4140 0.3788 0.086 Uiso calc PR 0.50
C C14 0.1293(3) 0.5126(3) 0.16708(17) 0.0413(6) Uani d . 1
C C15 -0.0116(4) 0.3543(4) 0.1122(2) 0.0562(7) Uani d . 1
H H15 -0.1303 0.2917 0.1242 0.067 Uiso calc R 1
C C16 0.0571(5) 0.3052(4) 0.0349(2) 0.0643(9) Uani d . 1
H H16 -0.0093 0.2054 -0.0131 0.077 Uiso calc R 1
C C17 0.2382(5) 0.4297(5) 0.04292(19) 0.0597(8) Uani d . 1
H H17 0.3153 0.4304 0.0008 0.072 Uiso calc R 1
C C18 0.2864(4) 0.5548(4) 0.12507(19) 0.0484(6) Uani d . 1
H H18 0.4035 0.6507 0.1485 0.058 Uiso calc R 1
C C19 0.1174(5) 0.6195(4) 0.2535(2) 0.0670(8) Uani d . 1
H H19A 0.2354 0.7227 0.2772 0.101 Uiso calc PR 0.50
H H19B 0.0908 0.5422 0.2999 0.101 Uiso calc PR 0.50
H H19C 0.0185 0.6622 0.2390 0.101 Uiso calc PR 0.50
H H19D -0.0056 0.5621 0.2669 0.101 Uiso calc PR 0.50
H H19E 0.1390 0.7425 0.2441 0.101 Uiso calc PR 0.50
H H19F 0.2113 0.6225 0.3051 0.101 Uiso calc PR 0.50

loop_
_atom_site_aniso_label
_atom_site_aniso_U_11
_atom_site_aniso_U_22
_atom_site_aniso_U_33
_atom_site_aniso_U_12
_atom_site_aniso_U_13
_atom_site_aniso_U_23
Ti1 0.0275(2) 0.0285(2) 0.0322(2) 0.00916(16) 0.00715(16) 0.00390(16)
N1 0.0655(16) 0.0733(18) 0.0526(15) 0.0454(15) 0.0327(12) 0.0313(13)
O1 0.0422(9) 0.0368(9) 0.0402(9) 0.0004(7) 0.0186(7) -0.0052(7)
O2 0.0443(11) 0.0471(11) 0.0499(11) -0.0063(9) 0.0141(8) -0.0053(8)
O3 0.0361(9) 0.0382(9) 0.0337(8) 0.0063(7) 0.0089(7) -0.0010(7)
O4 0.0728(15) 0.0756(16) 0.0825(16) 0.0268(13) 0.0456(13) 0.0336(13)
O5 0.0997(17) 0.1000(18) 0.0508(12) 0.0578(14) 0.0445(12) 0.0328(12)
C1 0.0367(13) 0.0314(13) 0.0341(12) 0.0097(10) 0.0087(10) 0.0049(10)
C2 0.0324(12) 0.0363(13) 0.0329(12) 0.0163(10) 0.0076(9) 0.0067(10)
C3 0.0352(12) 0.0389(13) 0.0326(12) 0.0193(10) 0.0073(9) 0.0068(10)
C4 0.0475(14) 0.0469(15) 0.0335(13) 0.0209(12) 0.0045(11) -0.0001(11)
C5 0.0598(16) 0.0610(17) 0.0307(12) 0.0375(14) 0.0131(11) 0.0082(12)
C6 0.0470(14) 0.0558(16) 0.0402(13) 0.0314(13) 0.0205(11) 0.0211(12)
C7 0.0387(13) 0.0402(14) 0.0436(14) 0.0181(11) 0.0126(10) 0.0130(11)
C8 0.0311(12) 0.0446(14) 0.0448(14) 0.0190(11) 0.0049(10) 0.0081(11)
C9 0.0448(14) 0.0429(15) 0.0521(15) 0.0245(12) 0.0097(12) 0.0171(12)
C10 0.0467(15) 0.0413(15) 0.0624(17) 0.0250(12) 0.0066(13) -0.0041(13)
C11 0.0415(14) 0.0667(18) 0.0420(14) 0.0304(13) 0.0144(11) 0.0076(13)
C12 0.0293(12) 0.0469(15) 0.0520(15) 0.0144(11) 0.0142(11) 0.0173(12)
C13 0.0440(15) 0.070(2) 0.0488(16) 0.0195(14) -0.0038(12) -0.0001(14)
C14 0.0417(14) 0.0374(14) 0.0498(14) 0.0220(11) 0.0076(11) 0.0072(11)
C15 0.0320(13) 0.0518(17) 0.083(2) 0.0217(12) -0.0008(13) 0.0048(15)
C16 0.082(2) 0.065(2) 0.0461(16) 0.0477(18) -0.0219(15) -0.0094(14)
C17 0.080(2) 0.079(2) 0.0451(16) 0.0515(19) 0.0206(15) 0.0293(15)
C18 0.0457(15) 0.0406(15) 0.0632(17) 0.0183(12) 0.0122(13) 0.0222(13)
C19 0.091(2) 0.0529(19) 0.072(2) 0.0429(17) 0.0252(17) 0.0041(15)

loop_
_atom_type_symbol
_atom_type_description
_atom_type_scat_dispersion_real
_atom_type_scat_dispersion_imag
_atom_type_scat_source
C C 0.0033 0.0016 'International Tables Vol C Tables 4.2.6.8 and 6.1.1.4'
H H 0.0000 0.0000 'International Tables Vol C Tables 4.2.6.8 and 6.1.1.4'
N N 0.0061 0.0033 'International Tables Vol C Tables 4.2.6.8 and 6.1.1.4'
O O 0.0106 0.0060 'International Tables Vol C Tables 4.2.6.8 and 6.1.1.4'
Ti Ti 0.2776 0.4457 'International Tables Vol C Tables 4.2.6.8 and 6.1.1.4'

loop_
_geom_angle_atom_site_label_1
_geom_angle_atom_site_label_2
_geom_angle_atom_site_label_3
_geom_angle
_geom_angle_publ_flag
O3 Ti1 O1 87.56(7) yes
O3 Ti1 C16 125.76(10) ?
O1 Ti1 C16 84.90(10) ?
O3 Ti1 C11 136.21(8) ?
O1 Ti1 C11 106.23(9) ?
C16 Ti1 C11 97.19(11) ?
O3 Ti1 C17 133.25(9) ?
O1 Ti1 C17 116.78(10) ?
C16 Ti1 C17 33.96(11) ?
C11 Ti1 C17 77.50(10) ?
O3 Ti1 C12 109.04(8) ?
O1 Ti1 C12 135.74(9) ?
C16 Ti1 C12 113.40(11) ?
C11 Ti1 C12 35.06(9) ?
C17 Ti1 C12 81.67(10) ?
O3 Ti1 C18 100.96(9) ?
O1 Ti1 C18 137.89(9) ?
C16 Ti1 C18 56.57(10) ?
C11 Ti1 C18 95.77(10) ?
C17 Ti1 C18 34.22(10) ?
C12 Ti1 C18 80.42(9) ?
O3 Ti1 C15 91.01(9) ?
O1 Ti1 C15 82.68(9) ?
C16 Ti1 C15 34.77(10) ?
C11 Ti1 C15 131.26(10) ?
C17 Ti1 C15 56.86(11) ?
C12 Ti1 C15 135.32(10) ?
C18 Ti1 C15 56.27(9) ?
O3 Ti1 C10 115.95(9) ?
O1 Ti1 C10 78.83(9) ?
C16 Ti1 C10 114.96(10) ?
C11 Ti1 C10 34.20(9) ?
C17 Ti1 C10 107.97(10) ?
C12 Ti1 C10 56.94(9) ?
C18 Ti1 C10 129.96(10) ?
C15 Ti1 C10 146.25(10) ?
O3 Ti1 C9 83.81(8) ?
O1 Ti1 C9 86.42(9) ?
C16 Ti1 C9 148.63(10) ?
C11 Ti1 C9 56.74(9) ?
C17 Ti1 C9 133.44(10) ?
C12 Ti1 C9 56.54(9) ?
C18 Ti1 C9 135.21(9) ?
C15 Ti1 C9 168.13(10) ?
C10 Ti1 C9 33.67(9) ?
O3 Ti1 C8 79.55(8) ?
O1 Ti1 C8 119.46(8) ?
C16 Ti1 C8 147.49(11) ?
C11 Ti1 C8 57.30(9) ?
C17 Ti1 C8 114.59(10) ?
C12 Ti1 C8 34.15(8) ?
C18 Ti1 C8 102.65(9) ?
C15 Ti1 C8 155.09(9) ?
C10 Ti1 C8 56.34(9) ?
C9 Ti1 C8 33.79(8) ?
O3 Ti1 C14 77.74(8) ?
O1 Ti1 C14 112.38(9) ?
C16 Ti1 C14 56.54(9) ?
C11 Ti1 C14 129.39(9) ?
C17 Ti1 C14 56.56(9) ?
C12 Ti1 C14 111.17(9) ?
C18 Ti1 C14 33.91(8) ?
C15 Ti1 C14 33.42(9) ?
C10 Ti1 C14 163.46(9) ?
C9 Ti1 C14 152.74(9) ?
C8 Ti1 C14 121.68(8) ?
O4 N1 O5 124.0(2) ?
O4 N1 C6 118.3(2) ?
O5 N1 C6 117.7(3) ?
C1 O1 Ti1 132.83(15) yes
C3 O3 Ti1 130.47(14) yes
O2 C1 O1 121.7(2) ?
O2 C1 C2 121.1(2) ?
O1 C1 C2 117.08(19) ?
C7 C2 C3 118.5(2) ?
C7 C2 C1 117.5(2) ?
C3 C2 C1 123.95(19) ?
O3 C3 C4 117.6(2) ?
O3 C3 C2 123.3(2) ?
C4 C3 C2 119.0(2) ?
C5 C4 C3 121.1(2) ?
C5 C4 H4 119.4 ?
C3 C4 H4 119.4 ?
C4 C5 C6 118.8(2) ?
C4 C5 H5 120.6 ?
C6 C5 H5 120.6 ?
C7 C6 C5 121.7(2) ?
C7 C6 N1 119.1(2) ?
C5 C6 N1 119.1(2) ?
C6 C7 C2 120.8(2) ?
C6 C7 H7 119.6 ?
C2 C7 H7 119.6 ?
C12 C8 C9 107.2(2) ?
C12 C8 C13 127.2(2) ?
C9 C8 C13 125.5(2) ?
C12 C8 Ti1 70.53(13) ?
C9 C8 Ti1 72.99(13) ?
C13 C8 Ti1 122.27(17) ?
C10 C9 C8 108.6(2) ?
C10 C9 Ti1 72.30(14) ?
C8 C9 Ti1 73.21(13) ?
C10 C9 H9 125.7 ?
C8 C9 H9 125.7 ?
Ti1 C9 H9 120.5 ?
C9 C10 C11 108.7(2) ?
C9 C10 Ti1 74.04(14) ?
C11 C10 Ti1 71.20(14) ?
C9 C10 H10 125.7 ?
C11 C10 H10 125.7 ?
Ti1 C10 H10 120.8 ?
C10 C11 C12 107.2(2) ?
C10 C11 Ti1 74.59(14) ?
C12 C11 Ti1 72.73(14) ?
C10 C11 H11 126.4 ?
C12 C11 H11 126.4 ?
Ti1 C11 H11 118.3 ?
C8 C12 C11 108.3(2) ?
C8 C12 Ti1 75.32(13) ?
C11 C12 Ti1 72.21(13) ?
C8 C12 H12 125.9 ?
C11 C12 H12 125.9 ?
Ti1 C12 H12 118.5 ?
C8 C13 H13A 109.5 ?
C8 C13 H13B 109.5 ?
H13A C13 H13B 109.5 ?
C8 C13 H13C 109.5 ?
H13A C13 H13C 109.5 ?
H13B C13 H13C 109.5 ?
C8 C13 H13D 109.5 ?
H13A C13 H13D 141.1 ?
H13B C13 H13D 56.3 ?
H13C C13 H13D 56.3 ?
C8 C13 H13E 109.5 ?
H13A C13 H13E 56.3 ?
H13B C13 H13E 141.1 ?
H13C C13 H13E 56.3 ?
H13D C13 H13E 109.5 ?
C8 C13 H13F 109.5 ?
H13A C13 H13F 56.3 ?
H13B C13 H13F 56.3 ?
H13C C13 H13F 141.1 ?
H13D C13 H13F 109.5 ?
H13E C13 H13F 109.5 ?
C15 C14 C18 106.7(2) ?
C15 C14 C19 127.2(3) ?
C18 C14 C19 126.2(2) ?
C15 C14 Ti1 70.93(14) ?
C18 C14 Ti1 70.15(14) ?
C19 C14 Ti1 124.34(18) ?
C14 C15 C16 108.1(3) ?
C14 C15 Ti1 75.65(14) ?
C16 C15 Ti1 70.82(15) ?
C14 C15 H15 126.0 ?
C16 C15 H15 126.0 ?
Ti1 C15 H15 119.4 ?
C17 C16 C15 108.3(3) ?
C17 C16 Ti1 73.50(15) ?
C15 C16 Ti1 74.42(16) ?
C17 C16 H16 125.8 ?
C15 C16 H16 125.8 ?
Ti1 C16 H16 118.2 ?
C16 C17 C18 108.0(3) ?
C16 C17 Ti1 72.54(16) ?
C18 C17 Ti1 73.67(15) ?
C16 C17 H17 126.0 ?
C18 C17 H17 126.0 ?
Ti1 C17 H17 119.6 ?
C17 C18 C14 108.9(2) ?
C17 C18 Ti1 72.11(16) ?
C14 C18 Ti1 75.94(14) ?
C17 C18 H18 125.6 ?
C14 C18 H18 125.6 ?
Ti1 C18 H18 118.2 ?
C14 C19 H19A 109.5 ?
C14 C19 H19B 109.5 ?
H19A C19 H19B 109.5 ?
C14 C19 H19C 109.5 ?
H19A C19 H19C 109.5 ?
H19B C19 H19C 109.5 ?
C14 C19 H19D 109.5 ?
H19A C19 H19D 141.1 ?
H19B C19 H19D 56.3 ?
H19C C19 H19D 56.3 ?
C14 C19 H19E 109.5 ?
H19A C19 H19E 56.3 ?
H19B C19 H19E 141.1 ?
H19C C19 H19E 56.3 ?
H19D C19 H19E 109.5 ?
C14 C19 H19F 109.5 ?
H19A C19 H19F 56.3 ?
H19B C19 H19F 56.3 ?
H19C C19 H19F 141.1 ?
H19D C19 H19F 109.5 ?
H19E C19 H19F 109.5 ?

loop_
_geom_bond_atom_site_label_1
_geom_bond_atom_site_label_2
_geom_bond_distance
_geom_bond_publ_flag
Ti1 O3 1.9279(16) yes
Ti1 O1 1.9458(16) yes
Ti1 C16 2.339(3) yes
Ti1 C11 2.348(2) yes
Ti1 C17 2.351(3) yes
Ti1 C12 2.354(2) yes
Ti1 C18 2.371(3) yes
Ti1 C15 2.386(3) yes
Ti1 C10 2.391(3) yes
Ti1 C9 2.413(2) yes
Ti1 C8 2.416(2) yes
Ti1 C14 2.445(2) yes
N1 O4 1.220(3) ?
N1 O5 1.223(3) ?
N1 C6 1.468(3) ?
O1 C1 1.301(3) ?
O2 C1 1.218(3) ?
O3 C3 1.315(3) ?
C1 C2 1.495(3) ?
C2 C7 1.394(3) ?
C2 C3 1.415(3) ?
C3 C4 1.411(3) ?
C4 C5 1.373(3) ?
C4 H4 0.9300 ?
C5 C6 1.385(4) ?
C5 H5 0.9300 ?
C6 C7 1.366(3) ?
C7 H7 0.9300 ?
C8 C12 1.402(3) ?
C8 C9 1.403(3) ?
C8 C13 1.499(3) ?
C9 C10 1.391(4) ?
C9 H9 0.9300 ?
C10 C11 1.394(4) ?
C10 H10 0.9300 ?
C11 C12 1.416(4) ?
C11 H11 0.9300 ?
C12 H12 0.9300 ?
C13 H13A 0.9600 ?
C13 H13B 0.9600 ?
C13 H13C 0.9600 ?
C13 H13D 0.9600 ?
C13 H13E 0.9600 ?
C13 H13F 0.9600 ?
C14 C15 1.390(4) ?
C14 C18 1.406(3) ?
C14 C19 1.494(3) ?
C15 C16 1.412(4) ?
C15 H15 0.9300 ?
C16 C17 1.370(4) ?
C16 H16 0.9300 ?
C17 C18 1.389(4) ?
C17 H17 0.9300 ?
C18 H18 0.9300 ?
C19 H19A 0.9600 ?
C19 H19B 0.9600 ?
C19 H19C 0.9600 ?
C19 H19D 0.9600 ?
C19 H19E 0.9600 ?
C19 H19F 0.9600 ?
